data_2022422
loop_
_publ_author_name
'Wang, Peng'
'Yap, Glenn P. A.'
'Riordan, Charles G.'

_publ_section_title
;
 Iron(II)--alkoxide and --aryloxide complexes of a tris(thioether)borate
 ligand: synthesis, molecular structures, and implications on the origin
 of instability of their iron(II)--catecholate counterpart
;
_journal_coeditor_code YO3080
_journal_issue 9
_journal_name_full 'Acta Crystallographica Section C'
_journal_page_first
;
;
_journal_paper_doi 10.1107/S2053229621008500
_journal_volume 77
_journal_year 2021
_chemical_formula_iupac '[Fe (C21 H38 B S3) (C19 H15 O)]'
_chemical_formula_moiety 'C40 H53 B Fe O S3'
_chemical_formula_sum 'C40 H53 B Fe O S3'
_chemical_formula_weight 712.66
_chemical_name_systematic
(Triphenylmethoxo){tris[(<i>tert</i>-butylsulfanyl)methyl]phenylborato-\k^3^<i>S</i>,<i>S</i>',<i>S</i>''}iron(II)
_space_group_crystal_system triclinic
_space_group_IT_number 2
_space_group_name_Hall '-P 1'
_space_group_name_H-M_alt 'P -1'
_atom_sites_solution_hydrogens geom
_atom_sites_solution_primary direct
_atom_sites_solution_secondary difmap
_audit_creation_method
;
Olex2 1.3
(compiled 2020.01.31 svn.r88ba2a32 for OlexSys, GUI svn.r6032)
;
_cell_angle_alpha 77.614(3)
_cell_angle_beta 75.849(3)
_cell_angle_gamma 70.332(3)
_cell_formula_units_Z 2
_cell_length_a 10.6835(15)
_cell_length_b 12.8042(18)
_cell_length_c 15.795(2)
_cell_measurement_reflns_used 989
_cell_measurement_temperature 200(2)
_cell_measurement_theta_max 25.242
_cell_measurement_theta_min 1.707
_cell_volume 1952.1(5)
_computing_cell_refinement
;
SAINT (Bruker, 2002)
;
_computing_data_collection
;
SMART (Bruker, 2002)
;
_computing_data_reduction
;
SAINT (Bruker, 2002)
;
_computing_molecular_graphics
;
OLEX2 (Dolomanov <i>et al.</i>, 2009)
;
_computing_publication_material
;
OLEX2 (Dolomanov <i>et al.</i>, 2009)
;
_computing_structure_refinement
;
SHELXL2018 (Sheldrick, 2015<i>b</i>)
;
_computing_structure_solution
;
SHELXS1997 (Sheldrick, 2008)
;
_diffrn_ambient_temperature 200.15
_diffrn_detector_area_resol_mean 8.33
_diffrn_measured_fraction_theta_full 0.999
_diffrn_measured_fraction_theta_max 0.990
_diffrn_measurement_device_type 'Bruker APEX'
_diffrn_measurement_method \w
_diffrn_radiation_monochromator graphite
_diffrn_radiation_probe x-ray
_diffrn_radiation_type MoK\a
_diffrn_radiation_wavelength 0.71073
_diffrn_reflns_av_R_equivalents 0.0576
_diffrn_reflns_av_unetI/netI 0.0983
_diffrn_reflns_limit_h_max 14
_diffrn_reflns_limit_h_min -14
_diffrn_reflns_limit_k_max 17
_diffrn_reflns_limit_k_min -17
_diffrn_reflns_limit_l_max 21
_diffrn_reflns_limit_l_min -21
_diffrn_reflns_number 19244
_diffrn_reflns_theta_full 25.242
_diffrn_reflns_theta_max 28.289
_diffrn_reflns_theta_min 1.707
_diffrn_source 'fine focus sealed tube'
_diffrn_standards_decay_% 1
_diffrn_standards_interval_count 0
_diffrn_standards_interval_time 0
_diffrn_standards_number 0
_exptl_absorpt_coefficient_mu 0.576
_exptl_absorpt_correction_T_max 0.8926
_exptl_absorpt_correction_T_min 0.8297
_exptl_absorpt_correction_type multi-scan
_exptl_absorpt_process_details
;
SADABS (Bruker, 2002)
;
_exptl_crystal_colour colourless
_exptl_crystal_density_diffrn 1.212
_exptl_crystal_density_method 'not measured'
_exptl_crystal_description block
_exptl_crystal_F_000 760
_exptl_crystal_size_max 0.337
_exptl_crystal_size_mid 0.284
_exptl_crystal_size_min 0.202
_refine_diff_density_max 0.534
_refine_diff_density_min -0.391
_refine_ls_extinction_method none
_refine_ls_goodness_of_fit_ref 0.976
_refine_ls_hydrogen_treatment constr
_refine_ls_matrix_type full
_refine_ls_number_parameters 424
_refine_ls_number_reflns 9591
_refine_ls_number_restraints 0
_refine_ls_restrained_S_all 0.976
_refine_ls_R_factor_all 0.0977
_refine_ls_R_factor_gt 0.0550
_refine_ls_shift/su_max 0.000
_refine_ls_shift/su_mean 0.000
_refine_ls_structure_factor_coef Fsqd
_refine_ls_weighting_details 'w=1/[\s^2^(Fo^2^)+(0.0461P)^2^] where P=(Fo^2^+2Fc^2^)/3'
_refine_ls_weighting_scheme calc
_refine_ls_wR_factor_gt 0.1093
_refine_ls_wR_factor_ref 0.1299
_reflns_number_gt 6143
_reflns_number_total 9591
_reflns_threshold_expression 'I > 2\s(I)'
_cod_data_source_file yo3080sup1.cif
_cod_data_source_block 2
_cod_database_code 2022422
_shelx_space_group_comment
;
The symmetry employed for this shelxl refinement is uniquely defined
by the following loop, which should always be used as a source of
symmetry information in preference to the above space-group names.
They are only intended as comments.
;
_shelx_estimated_absorpt_t_min 0.830
_shelx_estimated_absorpt_t_max 0.893

loop_
_space_group_symop_operation_xyz
'x, y, z'
'-x, -y, -z'

loop_
_symmetry_equiv_pos_as_xyz
'x, y, z'
'-x, -y, -z'

loop_
_atom_site_type_symbol
_atom_site_label
_atom_site_fract_x
_atom_site_fract_y
_atom_site_fract_z
_atom_site_U_iso_or_equiv
_atom_site_adp_type
_atom_site_calc_flag
_atom_site_occupancy
_atom_site_disorder_assembly
_atom_site_disorder_group
Fe Fe1 0.19751(4) 0.24770(3) 0.28435(2) 0.02585(12) Uani d 1 . .
B B1 0.2720(3) 0.3028(3) 0.4682(2) 0.0270(7) Uani d 1 . .
O O1 0.10047(19) 0.24057(16) 0.20615(12) 0.0292(4) Uani d 1 . .
S S1 0.09664(7) 0.18654(6) 0.43517(4) 0.02835(17) Uani d 1 . .
S S2 0.15430(7) 0.43591(6) 0.31471(4) 0.02661(17) Uani d 1 . .
S S3 0.42450(7) 0.18261(6) 0.31420(4) 0.02664(17) Uani d 1 . .
C C1 0.2472(3) 0.3238(3) 0.6387(2) 0.0407(8) Uani d 1 . .
H H1 0.165936 0.303617 0.651972 0.049 Uiso calc 1 . .
C C2 0.2903(4) 0.3465(3) 0.7071(2) 0.0486(9) Uani d 1 . .
H H2 0.239346 0.340754 0.765350 0.058 Uiso calc 1 . .
C C3 0.4064(4) 0.3771(3) 0.6906(2) 0.0456(9) Uani d 1 . .
H H3 0.436533 0.392465 0.737172 0.055 Uiso calc 1 . .
C C4 0.4789(3) 0.3854(3) 0.6048(2) 0.0413(8) Uani d 1 . .
H H4 0.558713 0.407530 0.591939 0.050 Uiso calc 1 . .
C C5 0.4347(3) 0.3613(2) 0.53846(19) 0.0335(7) Uani d 1 . .
H H5 0.486668 0.366671 0.480455 0.040 Uiso calc 1 . .
C C6 0.3171(3) 0.3292(2) 0.55163(18) 0.0281(6) Uani d 1 . .
C C7 0.1273(3) 0.2722(3) 0.50169(18) 0.0335(7) Uani d 1 . .
H H7A 0.052309 0.343271 0.503004 0.040 Uiso calc 1 . .
H H7B 0.124606 0.232573 0.562951 0.040 Uiso calc 1 . .
C C8 0.2560(3) 0.4199(2) 0.39606(18) 0.0318(7) Uani d 1 . .
H H8A 0.347464 0.422587 0.364662 0.038 Uiso calc 1 . .
H H8B 0.215329 0.484687 0.429070 0.038 Uiso calc 1 . .
C C9 0.3981(3) 0.1968(2) 0.43061(17) 0.0309(7) Uani d 1 . .
H H9A 0.384034 0.126676 0.466359 0.037 Uiso calc 1 . .
H H9B 0.482678 0.202750 0.441510 0.037 Uiso calc 1 . .
C C10 -0.0909(3) 0.2228(3) 0.44938(19) 0.0322(7) Uani d 1 . .
C C11 -0.1472(3) 0.2017(3) 0.5481(2) 0.0464(9) Uani d 1 . .
H H11A -0.128992 0.252795 0.578412 0.070 Uiso calc 1 . .
H H11B -0.103602 0.124052 0.571788 0.070 Uiso calc 1 . .
H H11C -0.245055 0.214903 0.557283 0.070 Uiso calc 1 . .
C C12 -0.1514(3) 0.3436(3) 0.4098(2) 0.0423(8) Uani d 1 . .
H H12A -0.114655 0.353604 0.346336 0.063 Uiso calc 1 . .
H H12B -0.128536 0.393806 0.438301 0.063 Uiso calc 1 . .
H H12C -0.249986 0.361221 0.419084 0.063 Uiso calc 1 . .
C C13 -0.1147(3) 0.1421(3) 0.4017(2) 0.0393(8) Uani d 1 . .
H H13A -0.212203 0.156671 0.406809 0.059 Uiso calc 1 . .
H H13B -0.074802 0.064879 0.428195 0.059 Uiso calc 1 . .
H H13C -0.072535 0.152613 0.339245 0.059 Uiso calc 1 . .
C C14 0.2087(3) 0.5349(2) 0.22052(18) 0.0292(6) Uani d 1 . .
C C15 0.1792(4) 0.6465(2) 0.2529(2) 0.0432(8) Uani d 1 . .
H H15A 0.235985 0.636560 0.295994 0.065 Uiso calc 1 . .
H H15B 0.083650 0.672131 0.280667 0.065 Uiso calc 1 . .
H H15C 0.199166 0.702270 0.202740 0.065 Uiso calc 1 . .
C C16 0.1198(3) 0.5484(3) 0.15408(19) 0.0386(8) Uani d 1 . .
H H16A 0.140559 0.602373 0.102682 0.058 Uiso calc 1 . .
H H16B 0.024345 0.575637 0.181683 0.058 Uiso calc 1 . .
H H16C 0.137487 0.475828 0.135246 0.058 Uiso calc 1 . .
C C17 0.3583(3) 0.4902(3) 0.1811(2) 0.0413(8) Uani d 1 . .
H H17A 0.376216 0.417071 0.163168 0.062 Uiso calc 1 . .
H H17B 0.412612 0.482015 0.225324 0.062 Uiso calc 1 . .
H H17C 0.382354 0.542697 0.129581 0.062 Uiso calc 1 . .
C C18 0.5197(3) 0.0323(2) 0.30736(18) 0.0277(6) Uani d 1 . .
C C19 0.4387(3) -0.0435(2) 0.36444(19) 0.0359(7) Uani d 1 . .
H H19A 0.488941 -0.121753 0.357529 0.054 Uiso calc 1 . .
H H19B 0.351316 -0.023634 0.346194 0.054 Uiso calc 1 . .
H H19C 0.423752 -0.033913 0.426414 0.054 Uiso calc 1 . .
C C20 0.6548(3) 0.0082(3) 0.3351(2) 0.0394(8) Uani d 1 . .
H H20A 0.638739 0.022415 0.395930 0.059 Uiso calc 1 . .
H H20B 0.705026 0.057082 0.295839 0.059 Uiso calc 1 . .
H H20C 0.707515 -0.070322 0.331209 0.059 Uiso calc 1 . .
C C21 0.5441(3) 0.0194(3) 0.21037(18) 0.0359(7) Uani d 1 . .
H H21A 0.596201 -0.058229 0.202403 0.054 Uiso calc 1 . .
H H21B 0.594750 0.069874 0.174485 0.054 Uiso calc 1 . .
H H21C 0.456997 0.038239 0.191909 0.054 Uiso calc 1 . .
C C22 0.1228(3) 0.2040(2) 0.12385(17) 0.0249(6) Uani d 1 . .
C C23 0.1989(3) 0.0073(2) 0.20533(18) 0.0298(7) Uani d 1 . .
H H23 0.135686 0.033741 0.255704 0.036 Uiso calc 1 . .
C C24 0.2761(3) -0.1043(3) 0.2107(2) 0.0371(7) Uani d 1 . .
H H24 0.265581 -0.153506 0.264501 0.044 Uiso calc 1 . .
C C25 0.3681(3) -0.1443(2) 0.1383(2) 0.0351(7) Uani d 1 . .
H H25 0.421842 -0.220589 0.142312 0.042 Uiso calc 1 . .
C C26 0.3818(3) -0.0730(2) 0.06024(19) 0.0322(7) Uani d 1 . .
H H26 0.444722 -0.100335 0.010051 0.039 Uiso calc 1 . .
C C27 0.3039(3) 0.0385(2) 0.05472(18) 0.0281(6) Uani d 1 . .
H H27 0.313195 0.086610 0.000197 0.034 Uiso calc 1 . .
C C28 0.2122(3) 0.0816(2) 0.12741(17) 0.0250(6) Uani d 1 . .
C C29 0.3209(3) 0.2810(2) 0.05584(18) 0.0291(6) Uani d 1 . .
H H29 0.368878 0.227908 0.097811 0.035 Uiso calc 1 . .
C C30 0.3813(3) 0.3551(2) -0.00160(19) 0.0337(7) Uani d 1 . .
H H30 0.469929 0.352911 0.001260 0.040 Uiso calc 1 . .
C C31 0.3134(3) 0.4325(3) -0.06335(19) 0.0355(7) Uani d 1 . .
H H31 0.355039 0.483633 -0.103067 0.043 Uiso calc 1 . .
C C32 0.1857(3) 0.4350(2) -0.06678(19) 0.0343(7) Uani d 1 . .
H H32 0.138892 0.488005 -0.109345 0.041 Uiso calc 1 . .
C C33 0.1233(3) 0.3609(2) -0.00876(18) 0.0300(7) Uani d 1 . .
H H33 0.034394 0.364146 -0.011827 0.036 Uiso calc 1 . .
C C34 0.1902(3) 0.2823(2) 0.05359(17) 0.0238(6) Uani d 1 . .
C C35 -0.0181(3) 0.1609(3) 0.0345(2) 0.0433(8) Uani d 1 . .
H H35 0.064091 0.124473 -0.001183 0.052 Uiso calc 1 . .
C C36 -0.1396(4) 0.1652(3) 0.0158(3) 0.0542(10) Uani d 1 . .
H H36 -0.140658 0.132988 -0.032829 0.065 Uiso calc 1 . .
C C37 -0.2582(4) 0.2162(3) 0.0676(3) 0.0582(11) Uani d 1 . .
H H37 -0.342015 0.218968 0.055211 0.070 Uiso calc 1 . .
C C38 -0.2570(3) 0.2636(3) 0.1380(3) 0.0527(10) Uani d 1 . .
H H38 -0.339743 0.298393 0.174157 0.063 Uiso calc 1 . .
C C39 -0.1334(3) 0.2605(3) 0.1561(2) 0.0390(8) Uani d 1 . .
H H39 -0.132511 0.294135 0.203939 0.047 Uiso calc 1 . .
C C40 -0.0131(3) 0.2086(2) 0.10442(19) 0.0299(7) Uani d 1 . .

loop_
_atom_site_aniso_label
_atom_site_aniso_U_11
_atom_site_aniso_U_22
_atom_site_aniso_U_33
_atom_site_aniso_U_12
_atom_site_aniso_U_13
_atom_site_aniso_U_23
Fe1 0.0259(2) 0.0278(2) 0.0252(2) -0.00956(18) -0.00482(17) -0.00413(18)
B1 0.0271(18) 0.0312(18) 0.0246(16) -0.0107(15) -0.0056(14) -0.0039(14)
O1 0.0276(11) 0.0359(12) 0.0259(10) -0.0105(9) -0.0033(8) -0.0091(9)
S1 0.0275(4) 0.0313(4) 0.0267(4) -0.0116(3) -0.0022(3) -0.0041(3)
S2 0.0285(4) 0.0253(4) 0.0272(4) -0.0098(3) -0.0063(3) -0.0024(3)
S3 0.0258(4) 0.0258(4) 0.0273(4) -0.0065(3) -0.0055(3) -0.0032(3)
C1 0.0390(19) 0.048(2) 0.0364(18) -0.0121(16) -0.0050(15) -0.0135(16)
C2 0.052(2) 0.067(2) 0.0298(17) -0.017(2) -0.0056(16) -0.0163(17)
C3 0.053(2) 0.050(2) 0.0409(19) -0.0094(18) -0.0216(17) -0.0160(17)
C4 0.043(2) 0.0374(19) 0.051(2) -0.0147(16) -0.0186(16) -0.0066(16)
C5 0.0381(18) 0.0353(17) 0.0297(16) -0.0129(15) -0.0081(13) -0.0049(14)
C6 0.0321(16) 0.0237(15) 0.0269(15) -0.0046(13) -0.0087(13) -0.0025(12)
C7 0.0405(18) 0.0393(18) 0.0257(15) -0.0157(15) -0.0067(13) -0.0081(13)
C8 0.0378(18) 0.0329(17) 0.0295(15) -0.0127(14) -0.0109(13) -0.0059(13)
C9 0.0355(17) 0.0320(17) 0.0269(15) -0.0069(14) -0.0128(13) -0.0051(13)
C10 0.0259(16) 0.0367(17) 0.0341(16) -0.0139(14) 0.0021(13) -0.0070(14)
C11 0.0367(19) 0.062(2) 0.0392(19) -0.0190(18) 0.0078(15) -0.0136(17)
C12 0.0308(18) 0.0396(19) 0.054(2) -0.0088(15) -0.0053(15) -0.0077(17)
C13 0.0352(18) 0.044(2) 0.0447(19) -0.0196(16) -0.0034(15) -0.0111(16)
C14 0.0351(17) 0.0271(16) 0.0276(15) -0.0133(14) -0.0080(13) 0.0006(12)
C15 0.061(2) 0.0301(18) 0.047(2) -0.0232(17) -0.0144(17) -0.0034(15)
C16 0.045(2) 0.0373(18) 0.0346(17) -0.0129(16) -0.0163(15) 0.0026(14)
C17 0.0375(19) 0.056(2) 0.0337(17) -0.0221(17) -0.0056(14) -0.0022(16)
C18 0.0282(16) 0.0241(15) 0.0299(15) -0.0043(13) -0.0071(12) -0.0058(12)
C19 0.048(2) 0.0259(16) 0.0350(17) -0.0140(15) -0.0097(15) 0.0010(13)
C20 0.0328(18) 0.0370(18) 0.0488(19) -0.0039(15) -0.0139(15) -0.0106(15)
C21 0.0347(18) 0.0374(18) 0.0345(17) -0.0085(15) -0.0012(14) -0.0126(14)
C22 0.0231(15) 0.0269(15) 0.0252(14) -0.0067(12) -0.0062(12) -0.0045(12)
C23 0.0315(17) 0.0315(17) 0.0278(15) -0.0140(14) 0.0010(13) -0.0076(13)
C24 0.048(2) 0.0328(18) 0.0327(17) -0.0197(16) -0.0055(15) 0.0000(14)
C25 0.0351(18) 0.0246(16) 0.0474(19) -0.0081(14) -0.0090(15) -0.0088(15)
C26 0.0293(17) 0.0342(17) 0.0347(16) -0.0114(14) -0.0006(13) -0.0111(14)
C27 0.0320(16) 0.0284(16) 0.0272(15) -0.0127(13) -0.0063(12) -0.0039(13)
C28 0.0232(15) 0.0282(15) 0.0275(14) -0.0094(12) -0.0087(12) -0.0052(12)
C29 0.0267(16) 0.0266(16) 0.0323(16) -0.0064(13) -0.0065(13) -0.0024(13)
C30 0.0261(16) 0.0354(18) 0.0389(17) -0.0099(14) -0.0012(14) -0.0082(15)
C31 0.0395(19) 0.0339(18) 0.0309(16) -0.0143(15) 0.0007(14) -0.0032(14)
C32 0.0379(19) 0.0327(17) 0.0299(16) -0.0079(15) -0.0109(14) 0.0011(13)
C33 0.0266(16) 0.0305(16) 0.0336(16) -0.0062(13) -0.0089(13) -0.0064(13)
C34 0.0258(15) 0.0239(14) 0.0225(14) -0.0077(12) -0.0035(12) -0.0056(12)
C35 0.041(2) 0.049(2) 0.051(2) -0.0191(17) -0.0223(16) -0.0053(17)
C36 0.054(2) 0.048(2) 0.073(3) -0.021(2) -0.035(2) 0.000(2)
C37 0.047(2) 0.049(2) 0.089(3) -0.026(2) -0.042(2) 0.022(2)
C38 0.0276(19) 0.051(2) 0.070(3) -0.0128(17) -0.0079(18) 0.013(2)
C39 0.0298(18) 0.0363(18) 0.0462(19) -0.0101(15) -0.0091(15) 0.0066(15)
C40 0.0271(16) 0.0298(16) 0.0346(16) -0.0143(13) -0.0088(13) 0.0043(13)

loop_
_atom_type_symbol
_atom_type_description
_atom_type_scat_dispersion_real
_atom_type_scat_dispersion_imag
_atom_type_scat_source
C C 0.0033 0.0016 'International Tables Vol C Tables 4.2.6.8 and 6.1.1.4'
H H 0.0000 0.0000 'International Tables Vol C Tables 4.2.6.8 and 6.1.1.4'
B B 0.0013 0.0007 'International Tables Vol C Tables 4.2.6.8 and 6.1.1.4'
Fe Fe 0.3463 0.8444 'International Tables Vol C Tables 4.2.6.8 and 6.1.1.4'
O O 0.0106 0.0060 'International Tables Vol C Tables 4.2.6.8 and 6.1.1.4'
S S 0.1246 0.1234 'International Tables Vol C Tables 4.2.6.8 and 6.1.1.4'

loop_
_geom_angle_atom_site_label_1
_geom_angle_atom_site_label_2
_geom_angle_atom_site_label_3
_geom_angle_site_symmetry_1
_geom_angle_site_symmetry_3
_geom_angle
_geom_angle_publ_flag
O1 Fe1 S1 . . 110.51(6) y
O1 Fe1 S2 . . 113.78(6) y
O1 Fe1 S3 . . 141.25(6) y
S2 Fe1 S1 . . 92.36(3) ?
S3 Fe1 S1 . . 93.81(3) ?
S3 Fe1 S2 . . 94.08(3) ?
C6 B1 C7 . . 110.0(2) ?
C6 B1 C8 . . 104.9(2) ?
C6 B1 C9 . . 105.4(2) ?
C7 B1 C8 . . 111.5(2) ?
C9 B1 C7 . . 112.4(2) ?
C9 B1 C8 . . 112.2(2) ?
C22 O1 Fe1 . . 139.39(17) y
C7 S1 Fe1 . . 104.38(10) ?
C7 S1 C10 . . 106.06(14) ?
C10 S1 Fe1 . . 111.43(10) ?
C8 S2 Fe1 . . 105.28(10) ?
C8 S2 C14 . . 105.79(13) ?
C14 S2 Fe1 . . 115.66(9) ?
C9 S3 Fe1 . . 103.16(10) ?
C9 S3 C18 . . 105.14(12) ?
C18 S3 Fe1 . . 117.00(9) ?
C2 C1 H1 . . 118.4 ?
C2 C1 C6 . . 123.3(3) ?
C6 C1 H1 . . 118.4 ?
C1 C2 H2 . . 119.9 ?
C3 C2 C1 . . 120.3(3) ?
C3 C2 H2 . . 119.9 ?
C2 C3 H3 . . 120.6 ?
C2 C3 C4 . . 118.8(3) ?
C4 C3 H3 . . 120.6 ?
C3 C4 H4 . . 120.1 ?
C5 C4 C3 . . 119.8(3) ?
C5 C4 H4 . . 120.1 ?
C4 C5 H5 . . 118.1 ?
C4 C5 C6 . . 123.7(3) ?
C6 C5 H5 . . 118.1 ?
C1 C6 B1 . . 125.6(3) ?
C1 C6 C5 . . 114.1(3) ?
C5 C6 B1 . . 120.3(2) ?
B1 C7 S1 . . 115.79(19) ?
B1 C7 H7A . . 108.3 ?
B1 C7 H7B . . 108.3 ?
S1 C7 H7A . . 108.3 ?
S1 C7 H7B . . 108.3 ?
H7A C7 H7B . . 107.4 ?
B1 C8 S2 . . 115.26(19) ?
B1 C8 H8A . . 108.5 ?
B1 C8 H8B . . 108.5 ?
S2 C8 H8A . . 108.5 ?
S2 C8 H8B . . 108.5 ?
H8A C8 H8B . . 107.5 ?
B1 C9 S3 . . 117.97(19) ?
B1 C9 H9A . . 107.8 ?
B1 C9 H9B . . 107.8 ?
S3 C9 H9A . . 107.8 ?
S3 C9 H9B . . 107.8 ?
H9A C9 H9B . . 107.1 ?
C11 C10 S1 . . 107.6(2) ?
C12 C10 S1 . . 110.9(2) ?
C12 C10 C11 . . 111.7(3) ?
C13 C10 S1 . . 105.3(2) ?
C13 C10 C11 . . 110.2(3) ?
C13 C10 C12 . . 110.9(3) ?
C10 C11 H11A . . 109.5 ?
C10 C11 H11B . . 109.5 ?
C10 C11 H11C . . 109.5 ?
H11A C11 H11B . . 109.5 ?
H11A C11 H11C . . 109.5 ?
H11B C11 H11C . . 109.5 ?
C10 C12 H12A . . 109.5 ?
C10 C12 H12B . . 109.5 ?
C10 C12 H12C . . 109.5 ?
H12A C12 H12B . . 109.5 ?
H12A C12 H12C . . 109.5 ?
H12B C12 H12C . . 109.5 ?
C10 C13 H13A . . 109.5 ?
C10 C13 H13B . . 109.5 ?
C10 C13 H13C . . 109.5 ?
H13A C13 H13B . . 109.5 ?
H13A C13 H13C . . 109.5 ?
H13B C13 H13C . . 109.5 ?
C15 C14 S2 . . 108.2(2) ?
C16 C14 S2 . . 104.61(19) ?
C16 C14 C15 . . 110.2(2) ?
C17 C14 S2 . . 111.7(2) ?
C17 C14 C15 . . 110.5(2) ?
C17 C14 C16 . . 111.4(2) ?
C14 C15 H15A . . 109.5 ?
C14 C15 H15B . . 109.5 ?
C14 C15 H15C . . 109.5 ?
H15A C15 H15B . . 109.5 ?
H15A C15 H15C . . 109.5 ?
H15B C15 H15C . . 109.5 ?
C14 C16 H16A . . 109.5 ?
C14 C16 H16B . . 109.5 ?
C14 C16 H16C . . 109.5 ?
H16A C16 H16B . . 109.5 ?
H16A C16 H16C . . 109.5 ?
H16B C16 H16C . . 109.5 ?
C14 C17 H17A . . 109.5 ?
C14 C17 H17B . . 109.5 ?
C14 C17 H17C . . 109.5 ?
H17A C17 H17B . . 109.5 ?
H17A C17 H17C . . 109.5 ?
H17B C17 H17C . . 109.5 ?
C19 C18 S3 . . 111.02(19) ?
C19 C18 C20 . . 111.8(2) ?
C19 C18 C21 . . 110.6(2) ?
C20 C18 S3 . . 107.86(19) ?
C20 C18 C21 . . 109.5(2) ?
C21 C18 S3 . . 105.76(19) ?
C18 C19 H19A . . 109.5 ?
C18 C19 H19B . . 109.5 ?
C18 C19 H19C . . 109.5 ?
H19A C19 H19B . . 109.5 ?
H19A C19 H19C . . 109.5 ?
H19B C19 H19C . . 109.5 ?
C18 C20 H20A . . 109.5 ?
C18 C20 H20B . . 109.5 ?
C18 C20 H20C . . 109.5 ?
H20A C20 H20B . . 109.5 ?
H20A C20 H20C . . 109.5 ?
H20B C20 H20C . . 109.5 ?
C18 C21 H21A . . 109.5 ?
C18 C21 H21B . . 109.5 ?
C18 C21 H21C . . 109.5 ?
H21A C21 H21B . . 109.5 ?
H21A C21 H21C . . 109.5 ?
H21B C21 H21C . . 109.5 ?
O1 C22 C28 . . 110.0(2) ?
O1 C22 C34 . . 107.3(2) ?
O1 C22 C40 . . 109.3(2) ?
C28 C22 C34 . . 111.5(2) ?
C28 C22 C40 . . 107.3(2) ?
C40 C22 C34 . . 111.4(2) ?
C24 C23 H23 . . 119.4 ?
C24 C23 C28 . . 121.2(3) ?
C28 C23 H23 . . 119.4 ?
C23 C24 H24 . . 119.9 ?
C25 C24 C23 . . 120.2(3) ?
C25 C24 H24 . . 119.9 ?
C24 C25 H25 . . 120.2 ?
C26 C25 C24 . . 119.7(3) ?
C26 C25 H25 . . 120.2 ?
C25 C26 H26 . . 120.0 ?
C25 C26 C27 . . 120.1(3) ?
C27 C26 H26 . . 120.0 ?
C26 C27 H27 . . 119.3 ?
C26 C27 C28 . . 121.4(3) ?
C28 C27 H27 . . 119.3 ?
C23 C28 C22 . . 119.5(2) ?
C27 C28 C22 . . 123.1(2) ?
C27 C28 C23 . . 117.4(3) ?
C30 C29 H29 . . 119.4 ?
C30 C29 C34 . . 121.3(3) ?
C34 C29 H29 . . 119.4 ?
C29 C30 H30 . . 119.9 ?
C29 C30 C31 . . 120.2(3) ?
C31 C30 H30 . . 119.9 ?
C30 C31 H31 . . 120.3 ?
C32 C31 C30 . . 119.4(3) ?
C32 C31 H31 . . 120.3 ?
C31 C32 H32 . . 119.6 ?
C31 C32 C33 . . 120.9(3) ?
C33 C32 H32 . . 119.6 ?
C32 C33 H33 . . 119.8 ?
C34 C33 C32 . . 120.5(3) ?
C34 C33 H33 . . 119.8 ?
C29 C34 C22 . . 119.3(2) ?
C33 C34 C22 . . 122.8(2) ?
C33 C34 C29 . . 117.7(2) ?
C36 C35 H35 . . 119.2 ?
C36 C35 C40 . . 121.7(3) ?
C40 C35 H35 . . 119.2 ?
C35 C36 H36 . . 120.3 ?
C37 C36 C35 . . 119.5(4) ?
C37 C36 H36 . . 120.3 ?
C36 C37 H37 . . 119.8 ?
C36 C37 C38 . . 120.4(3) ?
C38 C37 H37 . . 119.8 ?
C37 C38 H38 . . 120.0 ?
C37 C38 C39 . . 119.9(3) ?
C39 C38 H38 . . 120.0 ?
C38 C39 H39 . . 120.0 ?
C40 C39 C38 . . 120.1(3) ?
C40 C39 H39 . . 120.0 ?
C35 C40 C22 . . 121.0(3) ?
C39 C40 C22 . . 120.6(3) ?
C39 C40 C35 . . 118.5(3) ?

loop_
_geom_bond_atom_site_label_1
_geom_bond_atom_site_label_2
_geom_bond_site_symmetry_2
_geom_bond_distance
_geom_bond_publ_flag
Fe1 O1 . 1.8295(18) y
Fe1 S1 . 2.4417(8) y
Fe1 S2 . 2.4268(9) y
Fe1 S3 . 2.4141(9) y
B1 C6 . 1.642(4) ?
B1 C7 . 1.655(4) ?
B1 C8 . 1.663(4) ?
B1 C9 . 1.653(4) ?
O1 C22 . 1.415(3) ?
S1 C7 . 1.822(3) ?
S1 C10 . 1.865(3) ?
S2 C8 . 1.815(3) ?
S2 C14 . 1.850(3) ?
S3 C9 . 1.830(3) ?
S3 C18 . 1.863(3) ?
C1 H1 . 0.9500 ?
C1 C2 . 1.389(4) ?
C1 C6 . 1.396(4) ?
C2 H2 . 0.9500 ?
C2 C3 . 1.373(5) ?
C3 H3 . 0.9500 ?
C3 C4 . 1.389(4) ?
C4 H4 . 0.9500 ?
C4 C5 . 1.377(4) ?
C5 H5 . 0.9500 ?
C5 C6 . 1.404(4) ?
C7 H7A . 0.9900 ?
C7 H7B . 0.9900 ?
C8 H8A . 0.9900 ?
C8 H8B . 0.9900 ?
C9 H9A . 0.9900 ?
C9 H9B . 0.9900 ?
C10 C11 . 1.528(4) ?
C10 C12 . 1.521(4) ?
C10 C13 . 1.518(4) ?
C11 H11A . 0.9800 ?
C11 H11B . 0.9800 ?
C11 H11C . 0.9800 ?
C12 H12A . 0.9800 ?
C12 H12B . 0.9800 ?
C12 H12C . 0.9800 ?
C13 H13A . 0.9800 ?
C13 H13B . 0.9800 ?
C13 H13C . 0.9800 ?
C14 C15 . 1.527(4) ?
C14 C16 . 1.527(4) ?
C14 C17 . 1.523(4) ?
C15 H15A . 0.9800 ?
C15 H15B . 0.9800 ?
C15 H15C . 0.9800 ?
C16 H16A . 0.9800 ?
C16 H16B . 0.9800 ?
C16 H16C . 0.9800 ?
C17 H17A . 0.9800 ?
C17 H17B . 0.9800 ?
C17 H17C . 0.9800 ?
C18 C19 . 1.520(4) ?
C18 C20 . 1.523(4) ?
C18 C21 . 1.525(4) ?
C19 H19A . 0.9800 ?
C19 H19B . 0.9800 ?
C19 H19C . 0.9800 ?
C20 H20A . 0.9800 ?
C20 H20B . 0.9800 ?
C20 H20C . 0.9800 ?
C21 H21A . 0.9800 ?
C21 H21B . 0.9800 ?
C21 H21C . 0.9800 ?
C22 C28 . 1.534(4) ?
C22 C34 . 1.541(4) ?
C22 C40 . 1.536(4) ?
C23 H23 . 0.9500 ?
C23 C24 . 1.385(4) ?
C23 C28 . 1.394(4) ?
C24 H24 . 0.9500 ?
C24 C25 . 1.377(4) ?
C25 H25 . 0.9500 ?
C25 C26 . 1.376(4) ?
C26 H26 . 0.9500 ?
C26 C27 . 1.387(4) ?
C27 H27 . 0.9500 ?
C27 C28 . 1.393(4) ?
C29 H29 . 0.9500 ?
C29 C30 . 1.377(4) ?
C29 C34 . 1.399(4) ?
C30 H30 . 0.9500 ?
C30 C31 . 1.381(4) ?
C31 H31 . 0.9500 ?
C31 C32 . 1.369(4) ?
C32 H32 . 0.9500 ?
C32 C33 . 1.392(4) ?
C33 H33 . 0.9500 ?
C33 C34 . 1.388(4) ?
C35 H35 . 0.9500 ?
C35 C36 . 1.381(4) ?
C35 C40 . 1.390(4) ?
C36 H36 . 0.9500 ?
C36 C37 . 1.367(5) ?
C37 H37 . 0.9500 ?
C37 C38 . 1.381(5) ?
C38 H38 . 0.9500 ?
C38 C39 . 1.404(4) ?
C39 H39 . 0.9500 ?
C39 C40 . 1.379(4) ?

loop_
_geom_torsion_atom_site_label_1
_geom_torsion_atom_site_label_2
_geom_torsion_atom_site_label_3
_geom_torsion_atom_site_label_4
_geom_torsion_site_symmetry_1
_geom_torsion_site_symmetry_2
_geom_torsion_site_symmetry_3
_geom_torsion_site_symmetry_4
_geom_torsion
_geom_torsion_publ_flag
Fe1 O1 C22 C28 . . . . 53.6(3) ?
Fe1 O1 C22 C34 . . . . -68.0(3) ?
Fe1 O1 C22 C40 . . . . 171.16(19) ?
Fe1 S1 C7 B1 . . . . -34.9(2) ?
Fe1 S1 C10 C11 . . . . -169.58(18) ?
Fe1 S1 C10 C12 . . . . -47.1(2) ?
Fe1 S1 C10 C13 . . . . 72.9(2) ?
Fe1 S2 C8 B1 . . . . -34.5(2) ?
Fe1 S2 C14 C15 . . . . -177.56(17) ?
Fe1 S2 C14 C16 . . . . 65.0(2) ?
Fe1 S2 C14 C17 . . . . -55.7(2) ?
Fe1 S3 C9 B1 . . . . -34.4(2) ?
Fe1 S3 C18 C19 . . . . -53.0(2) ?
Fe1 S3 C18 C20 . . . . -175.90(16) ?
Fe1 S3 C18 C21 . . . . 67.0(2) ?
O1 C22 C28 C23 . . . . 35.2(3) ?
O1 C22 C28 C27 . . . . -147.5(2) ?
O1 C22 C34 C29 . . . . 66.6(3) ?
O1 C22 C34 C33 . . . . -108.6(3) ?
O1 C22 C40 C35 . . . . -169.9(3) ?
O1 C22 C40 C39 . . . . 10.2(4) ?
S1 Fe1 O1 C22 . . . . -135.4(2) ?
S2 Fe1 O1 C22 . . . . 122.3(2) ?
S3 Fe1 O1 C22 . . . . -10.1(3) ?
C1 C2 C3 C4 . . . . 0.2(5) ?
C2 C1 C6 B1 . . . . 179.7(3) ?
C2 C1 C6 C5 . . . . -0.9(5) ?
C2 C3 C4 C5 . . . . -0.9(5) ?
C3 C4 C5 C6 . . . . 0.7(5) ?
C4 C5 C6 B1 . . . . 179.6(3) ?
C4 C5 C6 C1 . . . . 0.2(4) ?
C6 B1 C7 S1 . . . . -155.3(2) ?
C6 B1 C8 S2 . . . . -160.15(19) ?
C6 B1 C9 S3 . . . . -153.2(2) ?
C6 C1 C2 C3 . . . . 0.7(5) ?
C7 B1 C6 C1 . . . . 1.7(4) ?
C7 B1 C6 C5 . . . . -177.7(3) ?
C7 B1 C8 S2 . . . . -41.2(3) ?
C7 B1 C9 S3 . . . . 87.1(3) ?
C7 S1 C10 C11 . . . . -56.6(2) ?
C7 S1 C10 C12 . . . . 65.8(2) ?
C7 S1 C10 C13 . . . . -174.1(2) ?
C8 B1 C6 C1 . . . . 121.7(3) ?
C8 B1 C6 C5 . . . . -57.7(3) ?
C8 B1 C7 S1 . . . . 88.8(3) ?
C8 B1 C9 S3 . . . . -39.6(3) ?
C8 S2 C14 C15 . . . . -61.5(2) ?
C8 S2 C14 C16 . . . . -178.95(19) ?
C8 S2 C14 C17 . . . . 60.4(2) ?
C9 B1 C6 C1 . . . . -119.6(3) ?
C9 B1 C6 C5 . . . . 61.0(3) ?
C9 B1 C7 S1 . . . . -38.3(3) ?
C9 B1 C8 S2 . . . . 86.0(3) ?
C9 S3 C18 C19 . . . . 60.7(2) ?
C9 S3 C18 C20 . . . . -62.2(2) ?
C9 S3 C18 C21 . . . . -179.30(19) ?
C10 S1 C7 B1 . . . . -152.7(2) ?
C14 S2 C8 B1 . . . . -157.4(2) ?
C18 S3 C9 B1 . . . . -157.5(2) ?
C23 C24 C25 C26 . . . . -0.8(5) ?
C24 C23 C28 C22 . . . . 178.8(3) ?
C24 C23 C28 C27 . . . . 1.4(4) ?
C24 C25 C26 C27 . . . . 0.4(4) ?
C25 C26 C27 C28 . . . . 1.0(4) ?
C26 C27 C28 C22 . . . . -179.2(2) ?
C26 C27 C28 C23 . . . . -1.9(4) ?
C28 C22 C34 C29 . . . . -54.0(3) ?
C28 C22 C34 C33 . . . . 130.8(3) ?
C28 C22 C40 C35 . . . . -50.6(3) ?
C28 C22 C40 C39 . . . . 129.4(3) ?
C28 C23 C24 C25 . . . . -0.1(4) ?
C29 C30 C31 C32 . . . . 0.1(4) ?
C30 C29 C34 C22 . . . . -175.3(2) ?
C30 C29 C34 C33 . . . . 0.1(4) ?
C30 C31 C32 C33 . . . . 0.3(4) ?
C31 C32 C33 C34 . . . . -0.4(4) ?
C32 C33 C34 C22 . . . . 175.5(2) ?
C32 C33 C34 C29 . . . . 0.2(4) ?
C34 C22 C28 C23 . . . . 154.2(2) ?
C34 C22 C28 C27 . . . . -28.5(3) ?
C34 C22 C40 C35 . . . . 71.7(3) ?
C34 C22 C40 C39 . . . . -108.2(3) ?
C34 C29 C30 C31 . . . . -0.3(4) ?
C35 C36 C37 C38 . . . . 0.4(5) ?
C36 C35 C40 C22 . . . . -179.4(3) ?
C36 C35 C40 C39 . . . . 0.5(5) ?
C36 C37 C38 C39 . . . . 0.5(5) ?
C37 C38 C39 C40 . . . . -1.0(5) ?
C38 C39 C40 C22 . . . . -179.6(3) ?
C38 C39 C40 C35 . . . . 0.4(4) ?
C40 C22 C28 C23 . . . . -83.5(3) ?
C40 C22 C28 C27 . . . . 93.7(3) ?
C40 C22 C34 C29 . . . . -173.9(2) ?
C40 C22 C34 C33 . . . . 10.9(4) ?
C40 C35 C36 C37 . . . . -0.9(5) ?

_cod_database_fobs_code 2022422
